data_1561368
loop_
_publ_author_name
'Nolas, George S.'
'Hassan, M. Shafiq'
'Dong, Yongkwan'
'Martin, Joshua'

_publ_section_title
;
 Synthesis, crystal structure and electrical properties of the tetrahedral
 quaternary chalcogenides CuM2InTe4 (M=Zn, Cd)
;
_journal_name_full 'Journal of Solid State Chemistry'
_journal_page_first 50
_journal_page_last 54
_journal_paper_doi 10.1016/j.jssc.2016.03.038
_journal_volume 242
_journal_year 2016
_chemical_formula_sum 'Cd0.5 Cu0.25 In0.25 Te'
_chemical_formula_weight 228.40
_space_group_IT_number 216
_space_group_name_Hall 'F -4 2 3'
_space_group_name_H-M_alt 'F -4 3 m'
_symmetry_cell_setting cubic
_symmetry_space_group_name_H-M 'F -4 3 m'
_cell_angle_alpha 90.0
_cell_angle_beta 90.0
_cell_angle_gamma 90.0
_cell_formula_units_Z 4
_cell_length_a 6.34257(4)
_cell_length_b 6.34257
_cell_length_c 6.34257
_cell_volume 255.1501(16)
_computing_structure_refinement GSAS
_diffrn_radiation_polarisn_ratio 0.87
_diffrn_radiation_probe x-ray
_exptl_absorpt_correction_T_max 1.00000
_exptl_absorpt_correction_T_min 1.00000
_exptl_absorpt_process_details
;   GSAS Absorption/surface roughness correction: function number 0
 No correction is applied.
;
_pd_calc_method 'Rietveld Refinement'
_pd_instr_location ' ?'
_pd_meas_2theta_range_inc 0.01998
_pd_meas_2theta_range_max 99.98992
_pd_meas_2theta_range_min 10.0
_pd_meas_number_of_points 4505
_pd_phase_name 1
_pd_proc_2theta_range_inc 0.01998
_pd_proc_2theta_range_max 99.98992
_pd_proc_2theta_range_min 10.0
_pd_proc_info_datetime 2015-03-13T09:42:46
_pd_proc_info_excluded_regions ' ?'
_pd_proc_ls_background_function
;   GSAS Background function number 1 with 18 terms.
 Shifted Chebyshev function of 1st kind
      1:    2063.50     2:   -2308.31     3:    1771.93     4:   -1355.11    
      5:    1042.11     6:   -792.588     7:    602.544     8:   -422.549    
      9:    318.949    10:   -252.730    11:    197.353    12:   -120.366    
     13:    72.4382    14:   -43.7812    15:    28.7403    16:    1.91818    
     17:   -23.6856    18:    25.9527    
;
_pd_proc_ls_peak_cutoff 0.00100
_pd_proc_ls_profile_function
;
 CW Profile function number 3 with  19 terms
 Pseudovoigt profile coefficients as parameterized in
 P. Thompson, D.E. Cox & J.B. Hastings (1987). J. Appl. Cryst.,20,79-83.
 Asymmetry correction of L.W. Finger, D.E. Cox & A. P. Jephcoat (1994).
 J. Appl. Cryst.,27,892-900.
 #1(GU)   =  546.809 #2(GV)   = -185.000 #3(GW)   =   26.602
 #4(GP)   =    3.502 #5(LX)   =    6.253 #6(LY)   =   27.985
 #7(S/L)  =   0.0005 #8(H/L)  =   0.0005
 #9(trns) =    -2.99 #10(shft)=  -7.5858
 #11(stec)=    -3.27 #12(ptec)=     2.06 #13(sfec)=     0.00
 #14(L11) =    0.000 #15(L22) =    0.000 #16(L33) =    0.000
 #17(L12) =    0.000 #18(L13) =    0.000 #19(L23) =    0.000
 Peak tails are ignored  where the intensity is below 0.0010 times the peak
   Aniso. broadening axis   0.0   0.0   1.0
;
_pd_proc_ls_prof_R_factor 0.0324
_pd_proc_ls_prof_wR_expected 0.0236
_pd_proc_ls_prof_wR_factor 0.0418
_pd_proc_number_of_points 4505
_pd_spec_mounting ' ?'
_refine_ls_goodness_of_fit_all 1.78
_refine_ls_matrix_type full
_refine_ls_number_parameters 22
_refine_ls_number_restraints 0
_refine_ls_R_Fsqd_factor 0.03144
_refine_ls_shift/su_max 0.01
_refine_ls_shift/su_mean 0.00
_reflns_d_resolution_high 1.057
_reflns_d_resolution_low 3.662
_reflns_limit_h_max 6
_reflns_limit_h_min 1
_reflns_limit_k_max 4
_reflns_limit_k_min 0
_reflns_limit_l_max 3
_reflns_limit_l_min 0
_reflns_number_total 30
_cod_data_source_file mmc1.cif
_cod_data_source_block CuCd2InTe4
_cod_depositor_comments
;
The following automatic conversions were performed:

data item '_geom_angle_publ_flag' value 'N' was changed to 'n' in
accordance with the built-in table derived from the CIF Core
dictionary named 'cif_core.dic' version 2.4.5 last updated on
2014-11-21 (84 times).

data item '_geom_bond_publ_flag' value 'N' was changed to 'n' in
accordance with the built-in table derived from the CIF Core
dictionary named 'cif_core.dic' version 2.4.5 last updated on
2014-11-21 (24 times).

Automatic conversion script
Id: cif_fix_values 8369 2020-08-20 11:38:08Z andrius 
;
_cod_original_cell_volume 255.150(5)
_cod_original_formula_sum 'Cd0.50 Cu0.25 In0.25 Te'
_cod_database_code 1561368
_gsas_exptl_extinct_corr_t_min 1.00000
_gsas_exptl_extinct_corr_t_max 1.00000

loop_
_symmetry_equiv_pos_site_id
_symmetry_equiv_pos_as_xyz
1 +x,+y,+z
2 +z,+x,+y
3 +y,+z,+x
4 +y,-x,-z
5 -z,+y,-x
6 -x,-z,+y
7 -x,-y,+z
8 -z,+x,-y
9 -y,-z,+x
10 +x,-y,-z
11 +z,-x,-y
12 -y,+z,-x
13 -y,+x,-z
14 -z,-y,+x
15 +x,-z,-y
16 +x,+z,+y
17 +y,+x,+z
18 +z,+y,+x
19 +y,-z,-x
20 -y,-x,+z
21 +z,-y,-x
22 -x,+z,-y
23 -x,+y,-z
24 -z,-x,+y
101 +x,+y+1/2,+z+1/2
102 +z,+x+1/2,+y+1/2
103 +y,+z+1/2,+x+1/2
104 +y,-x+1/2,-z+1/2
105 -z,+y+1/2,-x+1/2
106 -x,-z+1/2,+y+1/2
107 -x,-y+1/2,+z+1/2
108 -z,+x+1/2,-y+1/2
109 -y,-z+1/2,+x+1/2
110 +x,-y+1/2,-z+1/2
111 +z,-x+1/2,-y+1/2
112 -y,+z+1/2,-x+1/2
113 -y,+x+1/2,-z+1/2
114 -z,-y+1/2,+x+1/2
115 +x,-z+1/2,-y+1/2
116 +x,+z+1/2,+y+1/2
117 +y,+x+1/2,+z+1/2
118 +z,+y+1/2,+x+1/2
119 +y,-z+1/2,-x+1/2
120 -y,-x+1/2,+z+1/2
121 +z,-y+1/2,-x+1/2
122 -x,+z+1/2,-y+1/2
123 -x,+y+1/2,-z+1/2
124 -z,-x+1/2,+y+1/2
201 +x+1/2,+y,+z+1/2
202 +z+1/2,+x,+y+1/2
203 +y+1/2,+z,+x+1/2
204 +y+1/2,-x,-z+1/2
205 -z+1/2,+y,-x+1/2
206 -x+1/2,-z,+y+1/2
207 -x+1/2,-y,+z+1/2
208 -z+1/2,+x,-y+1/2
209 -y+1/2,-z,+x+1/2
210 +x+1/2,-y,-z+1/2
211 +z+1/2,-x,-y+1/2
212 -y+1/2,+z,-x+1/2
213 -y+1/2,+x,-z+1/2
214 -z+1/2,-y,+x+1/2
215 +x+1/2,-z,-y+1/2
216 +x+1/2,+z,+y+1/2
217 +y+1/2,+x,+z+1/2
218 +z+1/2,+y,+x+1/2
219 +y+1/2,-z,-x+1/2
220 -y+1/2,-x,+z+1/2
221 +z+1/2,-y,-x+1/2
222 -x+1/2,+z,-y+1/2
223 -x+1/2,+y,-z+1/2
224 -z+1/2,-x,+y+1/2
301 +x+1/2,+y+1/2,+z
302 +z+1/2,+x+1/2,+y
303 +y+1/2,+z+1/2,+x
304 +y+1/2,-x+1/2,-z
305 -z+1/2,+y+1/2,-x
306 -x+1/2,-z+1/2,+y
307 -x+1/2,-y+1/2,+z
308 -z+1/2,+x+1/2,-y
309 -y+1/2,-z+1/2,+x
310 +x+1/2,-y+1/2,-z
311 +z+1/2,-x+1/2,-y
312 -y+1/2,+z+1/2,-x
313 -y+1/2,+x+1/2,-z
314 -z+1/2,-y+1/2,+x
315 +x+1/2,-z+1/2,-y
316 +x+1/2,+z+1/2,+y
317 +y+1/2,+x+1/2,+z
318 +z+1/2,+y+1/2,+x
319 +y+1/2,-z+1/2,-x
320 -y+1/2,-x+1/2,+z
321 +z+1/2,-y+1/2,-x
322 -x+1/2,+z+1/2,-y
323 -x+1/2,+y+1/2,-z
324 -z+1/2,-x+1/2,+y

loop_
_atom_site_type_symbol
_atom_site_label
_atom_site_fract_x
_atom_site_fract_y
_atom_site_fract_z
_atom_site_occupancy
_atom_site_thermal_displace_type
_atom_site_U_iso_or_equiv
_atom_site_symmetry_multiplicity
Cu CU1 0.0 0.0 0.0 0.25 Uiso 0.0302(10) 4
In IN2 0.0 0.0 0.0 0.25 Uiso 0.0302(10) 4
Cd CD3 0.0 0.0 0.0 0.5 Uiso 0.0302(10) 4
Te TE4 0.25 0.25 0.25 1.0 Uiso 0.0316(8) 4

loop_
_atom_type_symbol
_atom_type_number_in_cell
_atom_type_scat_dispersion_real
_atom_type_scat_dispersion_imag
_atom_type_scat_Cromer_Mann_a1
_atom_type_scat_Cromer_Mann_a2
_atom_type_scat_Cromer_Mann_a3
_atom_type_scat_Cromer_Mann_a4
_atom_type_scat_Cromer_Mann_b1
_atom_type_scat_Cromer_Mann_b2
_atom_type_scat_Cromer_Mann_b3
_atom_type_scat_Cromer_Mann_b4
_atom_type_scat_Cromer_Mann_c
_atom_type_scat_source
Cu 1.0 0.000 0.000 13.3380 3.58280 7.16760 0.24700 5.61580 11.3966 1.67350 64.8126 1.19100 International_Tables_Vol_C
In 1.0 0.000 0.000 19.1624 0.54760 18.5596 6.37760 4.29480 25.8499 2.03960 92.8029 4.93910 International_Tables_Vol_C
Cd 2.0 0.000 0.000 19.2214 0.59460 17.6444 6.90890 4.46100 24.7008 1.60290 87.4825 5.06940 International_Tables_Vol_C
Te 4.0 0.000 0.000 19.9644 4.81742 19.0138 0.42088 6.14487 28.5284 2.52390 70.8403 4.35200 International_Tables_Vol_C

loop_
_diffrn_radiation_wavelength
_diffrn_radiation_wavelength_wt
_diffrn_radiation_type
_diffrn_radiation_wavelength_id
1.540600 1.000 K\a~1~ 1
1.544400 0.500 K\a~2~ 2

loop_
_geom_angle_atom_site_label_1
_geom_angle_atom_site_label_2
_geom_angle_atom_site_label_3
_geom_angle
_geom_angle_site_symmetry_1
_geom_angle_site_symmetry_2
_geom_angle_site_symmetry_3
_geom_angle_publ_flag
TE4 CU1 TE4 109.47120(20) 1_555 . 4_555 n
TE4 CU1 TE4 109.47120(20) 1_555 . 5_555 n
TE4 CU1 TE4 109.4712(5) 1_555 . 6_555 n
TE4 CU1 TE4 109.4712(5) 4_555 . 5_555 n
TE4 CU1 TE4 109.47120(20) 4_555 . 6_555 n
TE4 CU1 TE4 109.47120(20) 5_555 . 6_555 n
TE4 IN2 TE4 109.47120(20) 1_555 . 4_555 n
TE4 IN2 TE4 109.47120(20) 1_555 . 5_555 n
TE4 IN2 TE4 109.4712(5) 1_555 . 6_555 n
TE4 IN2 TE4 109.4712(5) 4_555 . 5_555 n
TE4 IN2 TE4 109.47120(20) 4_555 . 6_555 n
TE4 IN2 TE4 109.47120(20) 5_555 . 6_555 n
TE4 CD3 TE4 109.47120(20) 1_555 . 4_555 n
TE4 CD3 TE4 109.47120(20) 1_555 . 5_555 n
TE4 CD3 TE4 109.4712(5) 1_555 . 6_555 n
TE4 CD3 TE4 109.4712(5) 4_555 . 5_555 n
TE4 CD3 TE4 109.47120(20) 4_555 . 6_555 n
TE4 CD3 TE4 109.47120(20) 5_555 . 6_555 n
CU1 TE4 CU1 109.47120(20) 1_555 . 101_555 n
CU1 TE4 CU1 109.47120(20) 1_555 . 201_555 n
CU1 TE4 CU1 109.4712(5) 1_555 . 301_555 n
CU1 TE4 IN2 0.0 1_555 . 1_555 n
CU1 TE4 IN2 109.47120(20) 1_555 . 101_555 n
CU1 TE4 IN2 109.47120(20) 1_555 . 201_555 n
CU1 TE4 IN2 109.4712(5) 1_555 . 301_555 n
CU1 TE4 CD3 0.0 1_555 . 1_555 n
CU1 TE4 CD3 109.47120(20) 1_555 . 101_555 n
CU1 TE4 CD3 109.47120(20) 1_555 . 201_555 n
CU1 TE4 CD3 109.4712(5) 1_555 . 301_555 n
CU1 TE4 CU1 109.4712(5) 101_555 . 201_555 n
CU1 TE4 CU1 109.47120(20) 101_555 . 301_555 n
CU1 TE4 IN2 109.47120(20) 101_555 . 1_555 n
CU1 TE4 IN2 0.0 101_555 . 101_555 n
CU1 TE4 IN2 109.4712(5) 101_555 . 201_555 n
CU1 TE4 IN2 109.47120(20) 101_555 . 301_555 n
CU1 TE4 CD3 109.47120(20) 101_555 . 1_555 n
CU1 TE4 CD3 0.0 101_555 . 101_555 n
CU1 TE4 CD3 109.4712(5) 101_555 . 201_555 n
CU1 TE4 CD3 109.47120(20) 101_555 . 301_555 n
CU1 TE4 CU1 109.47120(20) 201_555 . 301_555 n
CU1 TE4 IN2 109.47120(20) 201_555 . 1_555 n
CU1 TE4 IN2 109.4712(5) 201_555 . 101_555 n
CU1 TE4 IN2 0.0 201_555 . 201_555 n
CU1 TE4 IN2 109.47120(20) 201_555 . 301_555 n
CU1 TE4 CD3 109.47120(20) 201_555 . 1_555 n
CU1 TE4 CD3 109.4712(5) 201_555 . 101_555 n
CU1 TE4 CD3 0.0 201_555 . 201_555 n
CU1 TE4 CD3 109.47120(20) 201_555 . 301_555 n
CU1 TE4 IN2 109.4712(5) 301_555 . 1_555 n
CU1 TE4 IN2 109.47120(20) 301_555 . 101_555 n
CU1 TE4 IN2 109.47120(20) 301_555 . 201_555 n
CU1 TE4 IN2 0.0 301_555 . 301_555 n
CU1 TE4 CD3 109.4712(5) 301_555 . 1_555 n
CU1 TE4 CD3 109.47120(20) 301_555 . 101_555 n
CU1 TE4 CD3 109.47120(20) 301_555 . 201_555 n
CU1 TE4 CD3 0.0 301_555 . 301_555 n
IN2 TE4 IN2 109.47120(20) 1_555 . 101_555 n
IN2 TE4 IN2 109.47120(20) 1_555 . 201_555 n
IN2 TE4 IN2 109.4712(5) 1_555 . 301_555 n
IN2 TE4 CD3 0.0 1_555 . 1_555 n
IN2 TE4 CD3 109.47120(20) 1_555 . 101_555 n
IN2 TE4 CD3 109.47120(20) 1_555 . 201_555 n
IN2 TE4 CD3 109.4712(5) 1_555 . 301_555 n
IN2 TE4 IN2 109.4712(5) 101_555 . 201_555 n
IN2 TE4 IN2 109.47120(20) 101_555 . 301_555 n
IN2 TE4 CD3 109.47120(20) 101_555 . 1_555 n
IN2 TE4 CD3 0.0 101_555 . 101_555 n
IN2 TE4 CD3 109.4712(5) 101_555 . 201_555 n
IN2 TE4 CD3 109.47120(20) 101_555 . 301_555 n
IN2 TE4 IN2 109.47120(20) 201_555 . 301_555 n
IN2 TE4 CD3 109.47120(20) 201_555 . 1_555 n
IN2 TE4 CD3 109.4712(5) 201_555 . 101_555 n
IN2 TE4 CD3 0.0 201_555 . 201_555 n
IN2 TE4 CD3 109.47120(20) 201_555 . 301_555 n
IN2 TE4 CD3 109.4712(5) 301_555 . 1_555 n
IN2 TE4 CD3 109.47120(20) 301_555 . 101_555 n
IN2 TE4 CD3 109.47120(20) 301_555 . 201_555 n
IN2 TE4 CD3 0.0 301_555 . 301_555 n
CD3 TE4 CD3 109.47120(20) 1_555 . 101_555 n
CD3 TE4 CD3 109.47120(20) 1_555 . 201_555 n
CD3 TE4 CD3 109.4712(5) 1_555 . 301_555 n
CD3 TE4 CD3 109.4712(5) 101_555 . 201_555 n
CD3 TE4 CD3 109.47120(20) 101_555 . 301_555 n
CD3 TE4 CD3 109.47120(20) 201_555 . 301_555 n

loop_
_geom_bond_atom_site_label_1
_geom_bond_atom_site_label_2
_geom_bond_distance
_geom_bond_site_symmetry_1
_geom_bond_site_symmetry_2
_geom_bond_publ_flag
CU1 TE4 2.746410(10) . 1_555 n
CU1 TE4 2.746410(10) . 4_555 n
CU1 TE4 2.746410(10) . 5_555 n
CU1 TE4 2.746410(10) . 6_555 n
IN2 TE4 2.746410(10) . 1_555 n
IN2 TE4 2.746410(10) . 4_555 n
IN2 TE4 2.746410(10) . 5_555 n
IN2 TE4 2.746410(10) . 6_555 n
CD3 TE4 2.746410(10) . 1_555 n
CD3 TE4 2.746410(10) . 4_555 n
CD3 TE4 2.746410(10) . 5_555 n
CD3 TE4 2.746410(10) . 6_555 n
TE4 CU1 2.746410(10) . 1_555 n
TE4 CU1 2.746410(10) . 101_555 n
TE4 CU1 2.746410(10) . 201_555 n
TE4 CU1 2.746410(10) . 301_555 n
TE4 IN2 2.746410(10) . 1_555 n
TE4 IN2 2.746410(10) . 101_555 n
TE4 IN2 2.746410(10) . 201_555 n
TE4 IN2 2.746410(10) . 301_555 n
TE4 CD3 2.746410(10) . 1_555 n
TE4 CD3 2.746410(10) . 101_555 n
TE4 CD3 2.746410(10) . 201_555 n
TE4 CD3 2.746410(10) . 301_555 n
